data_4340701
loop_
_publ_author_name
'Jana, Subrata'
'Shaw, Bikash Kumar'
'Bhowmik, Prasanta'
'Harms, Klaus'
'Drew, Michael G. B.'
'Chattopadhyay, Shouvik'
'Saha, Shyamal Kumar'

_publ_section_title
;
 Field-Induced Ferromagnetism and Multiferroic Behavior in End-on
 Pseudohalide-Bridged Dinuclear Copper(II) Complexes with Tridentate
 Schiff Base Blocking Ligands.
;
_journal_issue 16
_journal_name_full 'Inorganic chemistry'
_journal_page_first 8723
_journal_page_last 8734
_journal_paper_doi 10.1021/ic501353g
_journal_volume 53
_journal_year 2014
_chemical_formula_moiety 'C28 H30 Cu2 N10 O2, C3 H7 N O'
_chemical_formula_sum 'C31 H37 Cu2 N11 O3'
_chemical_formula_weight 738.80
_chemical_name_systematic
;
 ?
;
_space_group_IT_number 14
_symmetry_cell_setting monoclinic
_symmetry_space_group_name_Hall '-P 2ybc'
_symmetry_space_group_name_H-M 'P 1 21/c 1'
_atom_sites_solution_hydrogens geom
_atom_sites_solution_primary direct
_atom_sites_solution_secondary difmap
_audit_creation_method SHELXL-97
_cell_angle_alpha 90.00
_cell_angle_beta 92.605(5)
_cell_angle_gamma 90.00
_cell_formula_units_Z 4
_cell_length_a 5.9467(6)
_cell_length_b 19.2537(16)
_cell_length_c 28.013(2)
_cell_measurement_temperature 100(2)
_cell_measurement_theta_max 19.4
_cell_measurement_theta_min 2.1
_cell_volume 3204.1(5)
_computing_structure_refinement 'SHELXL-97 (Sheldrick, 1997)'
_diffrn_ambient_temperature 100(2)
_diffrn_measured_fraction_theta_full 0.990
_diffrn_measured_fraction_theta_max 0.990
_diffrn_radiation_monochromator graphite
_diffrn_radiation_source 'fine-focus sealed tube'
_diffrn_radiation_type MoK\a
_diffrn_radiation_wavelength 0.71073
_diffrn_reflns_av_R_equivalents 0.0883
_diffrn_reflns_av_sigmaI/netI 0.0657
_diffrn_reflns_limit_h_max 7
_diffrn_reflns_limit_h_min -7
_diffrn_reflns_limit_k_max 23
_diffrn_reflns_limit_k_min -23
_diffrn_reflns_limit_l_max 33
_diffrn_reflns_limit_l_min -33
_diffrn_reflns_number 30534
_diffrn_reflns_theta_full 25.50
_diffrn_reflns_theta_max 25.50
_diffrn_reflns_theta_min 2.43
_exptl_absorpt_coefficient_mu 1.380
_exptl_absorpt_correction_T_max 0.946
_exptl_absorpt_correction_T_min 0.891
_exptl_absorpt_correction_type multi-scan
_exptl_absorpt_process_details SADABS
_exptl_crystal_colour black
_exptl_crystal_density_diffrn 1.532
_exptl_crystal_description needle
_exptl_crystal_F_000 1528
_exptl_crystal_size_max 0.22
_exptl_crystal_size_mid 0.07
_exptl_crystal_size_min 0.04
_refine_diff_density_max 0.629
_refine_diff_density_min -0.393
_refine_diff_density_rms 0.087
_refine_ls_extinction_method none
_refine_ls_goodness_of_fit_ref 1.069
_refine_ls_hydrogen_treatment mixed
_refine_ls_matrix_type full
_refine_ls_number_parameters 464
_refine_ls_number_reflns 5908
_refine_ls_number_restraints 0
_refine_ls_restrained_S_all 1.069
_refine_ls_R_factor_all 0.0848
_refine_ls_R_factor_gt 0.0538
_refine_ls_shift/su_max 0.001
_refine_ls_shift/su_mean 0.000
_refine_ls_structure_factor_coef Fsqd
_refine_ls_weighting_details 'calc w=1/[\s^2^(Fo^2^)+(0.0244P)^2^+8.8779P] where P=(Fo^2^+2Fc^2^)/3'
_refine_ls_weighting_scheme calc
_refine_ls_wR_factor_gt 0.0994
_refine_ls_wR_factor_ref 0.1092
_reflns_number_gt 4377
_reflns_number_total 5908
_reflns_threshold_expression >2sigma(I)
_cod_data_source_file ic501353g_si_002.cif
_cod_data_source_block 1
_cod_depositor_comments
;
The following automatic conversions were performed:

'_exptl_absorpt_correction_type' value 'Multi-scan' changed to
'multi-scan' according to
/usr/data/users/saulius/crontab/automatic-downloads/rss-feeds/ACS/lib/dictionaries/cif_core.dic
dictionary named 'cif_core.dic' version 2.4.2 from 2011-04-26.

Automatic conversion script
Id: cif_fix_values 2281 2013-09-26 08:29:07Z andrius 

 Adding full bibliography for 4340701--4340704.cif.
;
_cod_original_sg_symbol_H-M P21/c
_cod_database_code 4340701

loop_
_symmetry_equiv_pos_as_xyz
'x, y, z'
'-x, y+1/2, -z+1/2'
'-x, -y, -z'
'x, -y-1/2, z-1/2'

loop_
_atom_site_label
_atom_site_type_symbol
_atom_site_fract_x
_atom_site_fract_y
_atom_site_fract_z
_atom_site_U_iso_or_equiv
_atom_site_adp_type
_atom_site_occupancy
_atom_site_symmetry_multiplicity
_atom_site_calc_flag
_atom_site_refinement_flags
_atom_site_disorder_assembly
_atom_site_disorder_group
Cu1 Cu 0.40901(9) 0.45025(3) 0.458171(19) 0.02214(15) Uani 1 1 d . A .
N1A N 0.2978(6) 0.54615(18) 0.46795(13) 0.0244(8) Uani 1 1 d . . .
N2A N 0.3182(6) 0.58495(19) 0.43443(14) 0.0271(9) Uani 1 1 d . . .
N3A N 0.3331(8) 0.6237(2) 0.40322(17) 0.0452(12) Uani 1 1 d . . .
O11A O 0.6406(5) 0.48342(15) 0.41922(11) 0.0263(7) Uani 1 1 d . . .
C12A C 0.7809(7) 0.4467(2) 0.39556(15) 0.0263(10) Uani 1 1 d . . .
C13A C 0.9600(8) 0.4843(3) 0.37539(16) 0.0328(12) Uani 1 1 d . . .
H13A H 0.9672 0.5333 0.3793 0.039 Uiso 1 1 calc R . .
C14A C 1.1197(9) 0.4518(3) 0.35080(16) 0.0403(13) Uani 1 1 d . . .
H14A H 1.2390 0.4784 0.3387 0.048 Uiso 1 1 calc R . .
C15A C 1.1140(8) 0.3788(3) 0.34255(16) 0.0347(12) Uani 1 1 d . . .
C16A C 1.2811(9) 0.3450(4) 0.31707(17) 0.0471(16) Uani 1 1 d . . .
H16A H 1.4041 0.3712 0.3062 0.057 Uiso 1 1 calc R . .
C17A C 1.2707(10) 0.2755(4) 0.30759(18) 0.0502(16) Uani 1 1 d . . .
H17A H 1.3864 0.2534 0.2909 0.060 Uiso 1 1 calc R . .
C18A C 1.0889(10) 0.2374(3) 0.32271(18) 0.0471(15) Uani 1 1 d . . .
H18A H 1.0775 0.1894 0.3151 0.057 Uiso 1 1 calc R . .
C19A C 0.9252(9) 0.2682(3) 0.34861(17) 0.0391(13) Uani 1 1 d . . .
H19A H 0.8030 0.2410 0.3588 0.047 Uiso 1 1 calc R . .
C20A C 0.9354(8) 0.3395(3) 0.36040(15) 0.0288(11) Uani 1 1 d . . .
C21A C 0.7725(8) 0.3739(2) 0.38929(15) 0.0248(10) Uani 1 1 d . . .
C22A C 0.6154(8) 0.3324(2) 0.41433(16) 0.0283(11) Uani 1 1 d . A .
H22A H 0.6238 0.2835 0.4102 0.034 Uiso 1 1 calc R . .
N23A N 0.4649(7) 0.35505(18) 0.44171(13) 0.0255(9) Uani 1 1 d . . .
C241 C 0.298(2) 0.3071(6) 0.4614(4) 0.026(2) Uani 0.67 1 d P A 1
H24A H 0.3583 0.2593 0.4634 0.032 Uiso 0.67 1 calc PR A 1
H24B H 0.1575 0.3067 0.4409 0.032 Uiso 0.67 1 calc PR A 1
C251 C 0.2510(15) 0.3348(4) 0.5115(3) 0.0220(18) Uani 0.67 1 d P A 1
H251 H 0.3927 0.3311 0.5320 0.026 Uiso 0.67 1 calc PR A 1
C242 C 0.380(4) 0.3073(10) 0.4769(7) 0.019(4) Uani 0.33 1 d P A 2
H24C H 0.3610 0.2604 0.4628 0.023 Uiso 0.33 1 calc PR A 2
H24D H 0.4886 0.3040 0.5048 0.023 Uiso 0.33 1 calc PR A 2
C252 C 0.169(3) 0.3330(8) 0.4917(6) 0.024(4) Uani 0.33 1 d P A 2
H25B H 0.0571 0.3292 0.4640 0.029 Uiso 0.33 1 calc PR A 2
C27A C 0.0707(9) 0.2954(2) 0.53477(19) 0.0373(13) Uani 1 1 d . . .
H27A H 0.0532 0.3133 0.5671 0.056 Uiso 0.67 1 calc PR A 1
H27B H 0.1115 0.2461 0.5365 0.056 Uiso 0.67 1 calc PR A 1
H27C H -0.0715 0.3007 0.5160 0.056 Uiso 0.67 1 calc PR A 1
H27D H 0.0549 0.2457 0.5276 0.056 Uiso 0.33 1 calc PR A 2
H27E H -0.0772 0.3149 0.5411 0.056 Uiso 0.33 1 calc PR A 2
H27F H 0.1722 0.3015 0.5630 0.056 Uiso 0.33 1 calc PR A 2
N26A N 0.1964(6) 0.41027(17) 0.50430(14) 0.0243(9) Uani 1 1 d . . .
H26A H 0.2107 0.4335 0.5330 0.029 Uiso 0.67 1 calc PR A 1
H26B H 0.0504 0.4151 0.4924 0.029 Uiso 0.67 1 calc PR A 1
H26C H 0.2542 0.4151 0.5351 0.029 Uiso 0.33 1 d PR A 2
H26D H 0.0600 0.4328 0.5017 0.029 Uiso 0.33 1 d PR A 2
Cu2 Cu -0.06881(9) 0.03351(2) 0.549162(18) 0.01914(14) Uani 1 1 d . . .
N1B N -0.1971(6) 0.05829(18) 0.48436(12) 0.0209(8) Uani 1 1 d . . .
N2B N -0.1752(6) 0.1173(2) 0.47134(13) 0.0262(9) Uani 1 1 d . . .
N3B N -0.1576(8) 0.1736(2) 0.45750(15) 0.0432(12) Uani 1 1 d . . .
O11B O 0.1635(5) 0.10004(14) 0.54288(10) 0.0241(7) Uani 1 1 d . . .
C12B C 0.3182(7) 0.1167(2) 0.57500(15) 0.0193(9) Uani 1 1 d . . .
C13B C 0.4918(7) 0.1612(2) 0.55884(17) 0.0252(10) Uani 1 1 d . . .
H13B H 0.4859 0.1757 0.5264 0.030 Uiso 1 1 calc R . .
C14B C 0.6626(8) 0.1830(2) 0.58797(18) 0.0297(11) Uani 1 1 d . . .
H14B H 0.7748 0.2121 0.5755 0.036 Uiso 1 1 calc R B .
C15B C 0.6801(8) 0.1636(2) 0.63696(17) 0.0280(11) Uani 1 1 d . . .
C16B C 0.8617(9) 0.1855(3) 0.66651(19) 0.0385(13) Uani 1 1 d . . .
H16B H 0.9719 0.2152 0.6539 0.046 Uiso 1 1 calc R B .
C17B C 0.8836(9) 0.1651(3) 0.7131(2) 0.0430(14) Uani 1 1 d . . .
H17B H 1.0105 0.1790 0.7326 0.052 Uiso 1 1 calc R . .
C18B C 0.7180(9) 0.1237(3) 0.73153(19) 0.0447(14) Uani 1 1 d . . .
H18B H 0.7311 0.1103 0.7642 0.054 Uiso 1 1 calc R B .
C19B C 0.5349(8) 0.1015(3) 0.70386(17) 0.0338(12) Uani 1 1 d . . .
H19B H 0.4232 0.0737 0.7177 0.041 Uiso 1 1 calc R . .
C20B C 0.5114(7) 0.1198(2) 0.65498(16) 0.0244(10) Uani 1 1 d . . .
C21B C 0.3294(7) 0.0950(2) 0.62323(15) 0.0187(9) Uani 1 1 d . . .
C22B C 0.1735(7) 0.0451(2) 0.64046(15) 0.0237(10) Uani 1 1 d . . .
H22B H 0.1908 0.0322 0.6731 0.028 Uiso 1 1 calc R B .
N23B N 0.0128(6) 0.01662(18) 0.61555(12) 0.0224(8) Uani 1 1 d . B .
C243 C -0.153(2) -0.0258(5) 0.6391(4) 0.023(2) Uani 0.63 1 d P B 1
H24E H -0.2767 0.0036 0.6501 0.027 Uiso 0.63 1 calc PR B 1
H24F H -0.0817 -0.0499 0.6671 0.027 Uiso 0.63 1 calc PR B 1
C253 C -0.2432(15) -0.0785(5) 0.6024(3) 0.0212(19) Uani 0.63 1 d P B 1
H253 H -0.1240 -0.1139 0.5969 0.025 Uiso 0.63 1 calc PR B 1
N26B N -0.2976(6) -0.04144(18) 0.55720(12) 0.0225(8) Uani 0.63 1 d P B 1
H26E H -0.4392 -0.0223 0.5579 0.027 Uiso 0.63 1 calc PR B 1
H26F H -0.2957 -0.0719 0.5319 0.027 Uiso 0.63 1 calc PR B 1
C27B C -0.4516(9) -0.1154(3) 0.62202(19) 0.0416(13) Uani 0.63 1 d P B 1
H27G H -0.5726 -0.0815 0.6256 0.062 Uiso 0.63 1 calc PR B 1
H27H H -0.4109 -0.1362 0.6532 0.062 Uiso 0.63 1 calc PR B 1
H27I H -0.5031 -0.1519 0.5997 0.062 Uiso 0.63 1 calc PR B 1
C254 C -0.324(3) -0.0537(8) 0.6108(5) 0.021(3) Uani 0.37 1 d P B 2
H25C H -0.4092 -0.0131 0.6229 0.026 Uiso 0.37 1 calc PR B 2
C244 C -0.093(4) -0.0501(9) 0.6341(8) 0.025(4) Uani 0.37 1 d P B 2
H24G H -0.0027 -0.0911 0.6254 0.030 Uiso 0.37 1 calc PR B 2
H24H H -0.1006 -0.0485 0.6693 0.030 Uiso 0.37 1 calc PR B 2
N26C N -0.2976(6) -0.04144(18) 0.55720(12) 0.0225(8) Uani 0.37 1 d P B 2
H26G H -0.4335 -0.0283 0.5429 0.027 Uiso 0.37 1 calc PR B 2
H26H H -0.2517 -0.0817 0.5429 0.027 Uiso 0.37 1 calc PR B 2
C27C C -0.4516(9) -0.1154(3) 0.62202(19) 0.0416(13) Uani 0.37 1 d P B 2
H27J H -0.3662 -0.1569 0.6137 0.062 Uiso 0.37 1 calc PR B 2
H27K H -0.5958 -0.1150 0.6036 0.062 Uiso 0.37 1 calc PR B 2
H27L H -0.4792 -0.1160 0.6562 0.062 Uiso 0.37 1 calc PR B 2
O4 O 0.2254(9) 0.5867(3) 0.23330(18) 0.0833(16) Uani 1 1 d . . .
N6 N 0.5205(8) 0.6295(2) 0.27950(15) 0.0378(10) Uani 1 1 d . . .
C5 C 0.3209(11) 0.6345(4) 0.2572(3) 0.0633(18) Uani 1 1 d . . .
H5 H 0.2435 0.6775 0.2594 0.076 Uiso 1 1 calc R . .
C7 C 0.6360(14) 0.5659(4) 0.2773(3) 0.098(3) Uani 1 1 d . . .
H71 H 0.7873 0.5740 0.2660 0.147 Uiso 1 1 calc R . .
H72 H 0.5537 0.5345 0.2552 0.147 Uiso 1 1 calc R . .
H73 H 0.6473 0.5449 0.3092 0.147 Uiso 1 1 calc R . .
C8 C 0.6216(12) 0.6849(3) 0.3075(2) 0.065(2) Uani 1 1 d . . .
H83 H 0.7718 0.6949 0.2962 0.098 Uiso 1 1 calc R . .
H82 H 0.6344 0.6710 0.3412 0.098 Uiso 1 1 calc R . .
H81 H 0.5276 0.7266 0.3042 0.098 Uiso 1 1 calc R . .

loop_
_atom_site_aniso_label
_atom_site_aniso_U_11
_atom_site_aniso_U_22
_atom_site_aniso_U_33
_atom_site_aniso_U_23
_atom_site_aniso_U_13
_atom_site_aniso_U_12
Cu1 0.0183(3) 0.0188(3) 0.0295(3) 0.0051(2) 0.0032(2) -0.0035(2)
N1A 0.019(2) 0.0223(19) 0.032(2) 0.0053(18) -0.0001(16) -0.0018(16)
N2A 0.020(2) 0.0214(19) 0.040(2) 0.0035(19) 0.0010(18) -0.0041(16)
N3A 0.053(3) 0.032(2) 0.052(3) 0.017(2) 0.015(2) 0.003(2)
O11A 0.0237(19) 0.0243(16) 0.0313(17) 0.0067(14) 0.0063(14) -0.0053(13)
C12A 0.017(3) 0.043(3) 0.019(2) 0.009(2) -0.0020(18) -0.004(2)
C13A 0.030(3) 0.042(3) 0.026(3) 0.001(2) -0.001(2) -0.013(2)
C14A 0.024(3) 0.072(4) 0.024(3) 0.000(3) 0.003(2) -0.016(3)
C15A 0.020(3) 0.067(4) 0.017(2) 0.000(2) -0.005(2) 0.008(2)
C16A 0.021(3) 0.097(5) 0.023(3) 0.004(3) -0.002(2) 0.005(3)
C17A 0.038(4) 0.086(5) 0.026(3) 0.006(3) 0.005(3) 0.031(3)
C18A 0.050(4) 0.063(4) 0.028(3) 0.006(3) -0.002(3) 0.029(3)
C19A 0.043(4) 0.044(3) 0.031(3) 0.013(2) 0.009(2) 0.021(3)
C20A 0.022(3) 0.047(3) 0.017(2) 0.008(2) -0.0051(19) 0.009(2)
C21A 0.019(3) 0.033(2) 0.023(2) 0.008(2) -0.0055(19) 0.0013(19)
C22A 0.033(3) 0.028(2) 0.024(2) 0.007(2) -0.001(2) 0.003(2)
N23A 0.026(2) 0.0225(19) 0.028(2) 0.0068(17) 0.0063(17) -0.0040(16)
C241 0.029(7) 0.025(4) 0.023(6) 0.003(5) -0.008(4) -0.011(4)
C251 0.017(5) 0.026(4) 0.023(5) 0.007(4) -0.002(3) -0.006(3)
C242 0.034(15) 0.015(7) 0.008(10) 0.005(7) 0.004(7) -0.003(9)
C252 0.033(12) 0.015(7) 0.022(10) -0.003(7) -0.012(8) -0.005(7)
C27A 0.034(3) 0.028(2) 0.051(3) 0.008(2) 0.008(3) -0.006(2)
N26A 0.016(2) 0.0199(18) 0.037(2) 0.0029(17) 0.0044(17) -0.0044(15)
Cu2 0.0182(3) 0.0198(3) 0.0191(3) 0.0027(2) -0.0034(2) -0.0041(2)
N1B 0.019(2) 0.0219(19) 0.0213(19) 0.0011(16) -0.0031(15) 0.0000(15)
N2B 0.026(2) 0.030(2) 0.022(2) 0.0013(18) -0.0006(17) 0.0081(17)
N3B 0.068(4) 0.025(2) 0.037(2) 0.008(2) -0.005(2) 0.000(2)
O11B 0.0233(19) 0.0252(16) 0.0233(16) 0.0040(13) -0.0033(14) -0.0096(13)
C12B 0.014(3) 0.017(2) 0.026(2) -0.0032(18) 0.0010(19) 0.0011(17)
C13B 0.021(3) 0.024(2) 0.031(3) 0.002(2) 0.002(2) -0.0045(19)
C14B 0.020(3) 0.025(2) 0.044(3) -0.006(2) 0.006(2) -0.0095(19)
C15B 0.014(3) 0.029(2) 0.041(3) -0.016(2) 0.002(2) -0.0003(19)
C16B 0.021(3) 0.045(3) 0.049(3) -0.020(3) -0.001(2) -0.008(2)
C17B 0.014(3) 0.065(4) 0.049(3) -0.029(3) -0.009(2) -0.006(2)
C18B 0.032(3) 0.071(4) 0.030(3) -0.018(3) -0.010(2) -0.001(3)
C19B 0.025(3) 0.045(3) 0.031(3) -0.011(2) -0.002(2) -0.005(2)
C20B 0.014(3) 0.030(2) 0.029(2) -0.014(2) -0.0012(19) 0.0044(18)
C21B 0.016(2) 0.019(2) 0.021(2) -0.0038(18) -0.0021(18) 0.0025(17)
C22B 0.025(3) 0.026(2) 0.020(2) 0.0013(19) -0.0025(18) -0.001(2)
N23B 0.021(2) 0.0260(19) 0.0203(18) 0.0031(16) -0.0033(16) -0.0094(16)
C243 0.027(7) 0.021(6) 0.020(5) 0.002(5) 0.005(4) -0.003(4)
C253 0.008(5) 0.029(5) 0.026(5) 0.007(4) 0.001(4) 0.002(3)
N26B 0.015(2) 0.0244(19) 0.0276(19) 0.0031(16) -0.0057(15) 0.0000(15)
C27B 0.034(3) 0.044(3) 0.046(3) 0.014(3) -0.001(3) -0.007(2)
C254 0.011(9) 0.035(9) 0.018(7) 0.012(7) 0.005(6) 0.002(6)
C244 0.046(14) 0.011(9) 0.017(7) -0.005(8) 0.005(8) -0.002(7)
N26C 0.015(2) 0.0244(19) 0.0276(19) 0.0031(16) -0.0057(15) 0.0000(15)
C27C 0.034(3) 0.044(3) 0.046(3) 0.014(3) -0.001(3) -0.007(2)
O4 0.073(4) 0.094(4) 0.081(3) -0.016(3) -0.017(3) -0.032(3)
N6 0.030(3) 0.041(2) 0.042(3) 0.002(2) -0.001(2) -0.003(2)
C5 0.041(4) 0.063(4) 0.085(5) -0.001(4) -0.003(4) 0.002(3)
C7 0.088(7) 0.053(4) 0.150(8) 0.005(5) -0.027(6) 0.001(4)
C8 0.073(5) 0.075(5) 0.048(4) -0.014(3) 0.008(3) -0.033(4)

loop_
_atom_type_symbol
_atom_type_description
_atom_type_scat_dispersion_real
_atom_type_scat_dispersion_imag
_atom_type_scat_source
C C 0.0033 0.0016 'International Tables Vol C Tables 4.2.6.8 and 6.1.1.4'
H H 0.0000 0.0000 'International Tables Vol C Tables 4.2.6.8 and 6.1.1.4'
N N 0.0061 0.0033 'International Tables Vol C Tables 4.2.6.8 and 6.1.1.4'
O O 0.0106 0.0060 'International Tables Vol C Tables 4.2.6.8 and 6.1.1.4'
Cu Cu 0.3201 1.2651 'International Tables Vol C Tables 4.2.6.8 and 6.1.1.4'

loop_
_geom_angle_atom_site_label_1
_geom_angle_atom_site_label_2
_geom_angle_atom_site_label_3
_geom_angle
O11A Cu1 N23A 92.57(14)
O11A Cu1 N1A 91.21(14)
N23A Cu1 N1A 169.25(16)
O11A Cu1 N26A 172.88(15)
N23A Cu1 N26A 84.80(15)
N1A Cu1 N26A 92.55(14)
N2A N1A Cu1 114.9(3)
N3A N2A N1A 177.6(5)
C12A O11A Cu1 127.4(3)
O11A C12A C21A 125.7(4)
O11A C12A C13A 115.7(4)
C21A C12A C13A 118.5(4)
C14A C13A C12A 121.4(5)
C14A C13A H13A 119.3
C12A C13A H13A 119.3
C13A C14A C15A 121.8(5)
C13A C14A H14A 119.1
C15A C14A H14A 119.1
C16A C15A C20A 119.4(5)
C16A C15A C14A 121.7(5)
C20A C15A C14A 118.9(4)
C17A C16A C15A 121.6(6)
C17A C16A H16A 119.2
C15A C16A H16A 119.2
C16A C17A C18A 119.2(5)
C16A C17A H17A 120.4
C18A C17A H17A 120.4
C19A C18A C17A 120.9(6)
C19A C18A H18A 119.5
C17A C18A H18A 119.5
C18A C19A C20A 121.2(6)
C18A C19A H19A 119.4
C20A C19A H19A 119.4
C15A C20A C19A 117.5(5)
C15A C20A C21A 119.1(4)
C19A C20A C21A 123.4(5)
C12A C21A C22A 120.7(4)
C12A C21A C20A 120.1(4)
C22A C21A C20A 119.0(4)
N23A C22A C21A 126.2(4)
N23A C22A H22A 116.9
C21A C22A H22A 116.9
C22A N23A C242 117.6(9)
C22A N23A C241 120.7(6)
C242 N23A C241 25.2(6)
C22A N23A Cu1 127.0(3)
C242 N23A Cu1 111.8(9)
C241 N23A Cu1 112.2(5)
N23A C241 C251 106.1(7)
N23A C241 H24A 110.5
C251 C241 H24A 110.5
N23A C241 H24B 110.5
C251 C241 H24B 110.5
H24A C241 H24B 108.7
C27A C251 N26A 113.4(6)
C27A C251 C241 112.7(7)
N26A C251 C241 105.0(7)
C27A C251 H251 108.5
N26A C251 H251 108.5
C241 C251 H251 108.5
C252 C242 N23A 108.2(14)
C252 C242 H24C 110.0
N23A C242 H24C 110.0
C252 C242 H24D 110.0
N23A C242 H24D 110.0
H24C C242 H24D 108.4
C242 C252 N26A 108.3(14)
C242 C252 C27A 115.6(14)
N26A C252 C27A 108.5(11)
C242 C252 H25B 108.1
N26A C252 H25B 108.1
C27A C252 H25B 108.1
C251 C27A C252 27.5(6)
C251 C27A H27A 109.5
C252 C27A H27A 128.0
C251 C27A H27B 109.5
C252 C27A H27B 113.1
H27A C27A H27B 109.5
C251 C27A H27C 109.5
C252 C27A H27C 83.1
H27A C27A H27C 109.5
H27B C27A H27C 109.5
C251 C27A H27D 118.1
C252 C27A H27D 109.5
H27A C27A H27D 121.5
H27B C27A H27D 24.1
H27C C27A H27D 85.4
C251 C27A H27E 123.6
C252 C27A H27E 109.5
H27A C27A H27E 64.2
H27B C27A H27E 125.8
H27C C27A H27E 45.3
H27D C27A H27E 109.5
C251 C27A H27F 82.1
C252 C27A H27F 109.5
H27A C27A H27F 45.4
H27B C27A H27F 86.3
H27C C27A H27F 154.7
H27D C27A H27F 109.5
H27E C27A H27F 109.5
C251 N26A C252 27.5(5)
C251 N26A Cu1 108.7(4)
C252 N26A Cu1 106.8(7)
C251 N26A H26A 110.0
C252 N26A H26A 132.5
Cu1 N26A H26A 110.0
C251 N26A H26B 110.0
C252 N26A H26B 85.7
Cu1 N26A H26B 110.0
H26A N26A H26B 108.3
C251 N26A H26C 84.4
C252 N26A H26C 110.2
Cu1 N26A H26C 110.3
H26A N26A H26C 27.7
H26B N26A H26C 129.4
C251 N26A H26D 130.7
C252 N26A H26D 110.7
Cu1 N26A H26D 110.3
H26A N26A H26D 83.5
H26B N26A H26D 27.1
H26C N26A H26D 108.6
O11B Cu2 N23B 92.93(14)
O11B Cu2 N1B 90.23(14)
N23B Cu2 N1B 170.80(15)
O11B Cu2 N26C 176.07(14)
N23B Cu2 N26C 84.97(14)
N1B Cu2 N26C 92.34(14)
O11B Cu2 N26B 176.07(14)
N23B Cu2 N26B 84.97(14)
N1B Cu2 N26B 92.34(14)
N26C Cu2 N26B 0.0(3)
N2B N1B Cu2 117.4(3)
N3B N2B N1B 177.9(5)
C12B O11B Cu2 126.8(3)
O11B C12B C21B 126.2(4)
O11B C12B C13B 115.3(4)
C21B C12B C13B 118.5(4)
C14B C13B C12B 122.2(4)
C14B C13B H13B 118.9
C12B C13B H13B 118.9
C13B C14B C15B 121.7(4)
C13B C14B H14B 119.1
C15B C14B H14B 119.1
C16B C15B C20B 120.6(5)
C16B C15B C14B 120.9(5)
C20B C15B C14B 118.5(4)
C17B C16B C15B 121.2(5)
C17B C16B H16B 119.4
C15B C16B H16B 119.4
C16B C17B C18B 118.9(5)
C16B C17B H17B 120.5
C18B C17B H17B 120.5
C19B C18B C17B 121.8(5)
C19B C18B H18B 119.1
C17B C18B H18B 119.1
C18B C19B C20B 120.6(5)
C18B C19B H19B 119.7
C20B C19B H19B 119.7
C19B C20B C15B 116.8(4)
C19B C20B C21B 123.4(4)
C15B C20B C21B 119.8(4)
C12B C21B C22B 121.1(4)
C12B C21B C20B 119.4(4)
C22B C21B C20B 119.3(4)
N23B C22B C21B 125.6(4)
N23B C22B H22B 117.2
C21B C22B H22B 117.2
C22B N23B C243 119.7(6)
C22B N23B C244 118.8(9)
C243 N23B C244 23.3(6)
C22B N23B Cu2 127.0(3)
C243 N23B Cu2 112.6(6)
C244 N23B Cu2 112.4(9)
N23B C243 C253 107.0(8)
N23B C243 H24E 110.3
C253 C243 H24E 110.3
N23B C243 H24F 110.3
C253 C243 H24F 110.3
H24E C243 H24F 108.6
N26B C253 C243 108.3(7)
N26B C253 C27B 112.2(6)
C243 C253 C27B 109.2(7)
N26B C253 H253 109.0
C243 C253 H253 109.0
C27B C253 H253 109.0
C253 N26B Cu2 108.7(4)
C253 N26B H26E 109.9
Cu2 N26B H26E 109.9
C253 N26B H26F 109.9
Cu2 N26B H26F 109.9
H26E N26B H26F 108.3
C27C C254 C244 115.1(12)
C27C C254 N26C 114.5(11)
C244 C254 N26C 106.7(12)
C27C C254 H25C 106.7
C244 C254 H25C 106.7
N26C C254 H25C 106.7
C254 C244 N23B 105.8(13)
C254 C244 H24G 110.6
N23B C244 H24G 110.6
C254 C244 H24H 110.6
N23B C244 H24H 110.6
H24G C244 H24H 108.7
C254 N26C Cu2 108.7(6)
C254 N26C H26G 110.0
Cu2 N26C H26G 110.0
C254 N26C H26H 110.0
Cu2 N26C H26H 110.0
H26G N26C H26H 108.3
C254 C27C H27J 109.5
C254 C27C H27K 109.5
H27J C27C H27K 109.5
C254 C27C H27L 109.5
H27J C27C H27L 109.5
H27K C27C H27L 109.5
C5 N6 C7 118.3(6)
C5 N6 C8 123.2(5)
C7 N6 C8 118.4(6)
O4 C5 N6 124.9(6)
O4 C5 H5 117.6
N6 C5 H5 117.6
N6 C7 H71 109.5
N6 C7 H72 109.5
H71 C7 H72 109.5
N6 C7 H73 109.5
H71 C7 H73 109.5
H72 C7 H73 109.5
N6 C8 H83 109.5
N6 C8 H82 109.5
H83 C8 H82 109.5
N6 C8 H81 109.5
H83 C8 H81 109.5
H82 C8 H81 109.5

loop_
_geom_bond_atom_site_label_1
_geom_bond_atom_site_label_2
_geom_bond_distance
Cu1 O11A 1.906(3)
Cu1 N23A 1.923(4)
Cu1 N1A 1.984(4)
Cu1 N26A 2.002(3)
N1A N2A 1.210(5)
N2A N3A 1.156(5)
O11A C12A 1.298(5)
C12A C21A 1.414(6)
C12A C13A 1.426(6)
C13A C14A 1.352(7)
C13A H13A 0.9500
C14A C15A 1.425(8)
C14A H14A 0.9500
C15A C16A 1.409(7)
C15A C20A 1.413(7)
C16A C17A 1.366(8)
C16A H16A 0.9500
C17A C18A 1.388(8)
C17A H17A 0.9500
C18A C19A 1.374(7)
C18A H18A 0.9500
C19A C20A 1.414(7)
C19A H19A 0.9500
C20A C21A 1.449(6)
C21A C22A 1.436(6)
C22A N23A 1.281(6)
C22A H22A 0.9500
N23A C242 1.45(2)
N23A C241 1.482(12)
C241 C251 1.537(14)
C241 H24A 0.9900
C241 H24B 0.9900
C251 C27A 1.488(9)
C251 N26A 1.502(9)
C251 H251 1.0000
C242 C252 1.43(3)
C242 H24C 0.9900
C242 H24D 0.9900
C252 N26A 1.535(16)
C252 C27A 1.544(18)
C252 H25B 1.0000
C27A H27A 0.9800
C27A H27B 0.9800
C27A H27C 0.9800
C27A H27D 0.9800
C27A H27E 0.9800
C27A H27F 0.9800
N26A H26A 0.9200
N26A H26B 0.9200
N26A H26C 0.9200
N26A H26D 0.9200
Cu2 O11B 1.898(3)
Cu2 N23B 1.928(3)
Cu2 N1B 1.995(3)
Cu2 N26C 2.003(3)
Cu2 N26B 2.003(3)
N1B N2B 1.202(5)
N2B N3B 1.157(5)
O11B C12B 1.298(5)
C12B C21B 1.413(6)
C12B C13B 1.430(6)
C13B C14B 1.341(6)
C13B H13B 0.9500
C14B C15B 1.422(7)
C14B H14B 0.9500
C15B C16B 1.396(7)
C15B C20B 1.421(6)
C16B C17B 1.365(8)
C16B H16B 0.9500
C17B C18B 1.384(8)
C17B H17B 0.9500
C18B C19B 1.376(7)
C18B H18B 0.9500
C19B C20B 1.415(6)
C19B H19B 0.9500
C20B C21B 1.450(6)
C21B C22B 1.434(6)
C22B N23B 1.281(5)
C22B H22B 0.9500
N23B C243 1.460(12)
N23B C244 1.53(2)
C243 C253 1.524(16)
C243 H24E 0.9900
C243 H24F 0.9900
C253 N26B 1.476(9)
C253 C27B 1.551(10)
C253 H253 1.0000
N26B H26E 0.9200
N26B H26F 0.9200
C27B H27G 0.9800
C27B H27H 0.9800
C27B H27I 0.9800
C254 C27C 1.453(15)
C254 C244 1.50(3)
C254 N26C 1.536(14)
C254 H25C 1.0000
C244 H24G 0.9900
C244 H24H 0.9900
N26C H26G 0.9200
N26C H26H 0.9200
C27C H27J 0.9800
C27C H27K 0.9800
C27C H27L 0.9800
O4 C5 1.260(8)
N6 C5 1.319(8)
N6 C7 1.406(8)
N6 C8 1.440(7)
C5 H5 0.9500
C7 H71 0.9800
C7 H72 0.9800
C7 H73 0.9800
C8 H83 0.9800
C8 H82 0.9800
C8 H81 0.9800

loop_
_geom_hbond_atom_site_label_D
_geom_hbond_atom_site_label_H
_geom_hbond_atom_site_label_A
_geom_hbond_distance_DH
_geom_hbond_distance_HA
_geom_hbond_distance_DA
_geom_hbond_angle_DHA
_geom_hbond_site_symmetry_A
N26A H26A O11A 0.92 2.24 3.087(5) 152.4 3_666
N26A H26D N1A 0.92 2.36 3.186(5) 149.0 3_566
N26B H26E N1B 0.92 2.51 3.189(5) 130.4 3_456
N26C H26G N1B 0.92 2.36 3.189(5) 149.1 3_456
N26B H26F O11B 0.92 2.34 3.158(5) 148.7 3_556
N26C H26H O11B 0.92 2.51 3.158(5) 128.0 3_556

loop_
_geom_torsion_atom_site_label_1
_geom_torsion_atom_site_label_2
_geom_torsion_atom_site_label_3
_geom_torsion_atom_site_label_4
_geom_torsion
O11A Cu1 N1A N2A 33.0(3)
N23A Cu1 N1A N2A -77.6(9)
N26A Cu1 N1A N2A -153.0(3)
Cu1 N1A N2A N3A 171(12)
N23A Cu1 O11A C12A -4.5(4)
N1A Cu1 O11A C12A -174.4(4)
N26A Cu1 O11A C12A 63.7(13)
Cu1 O11A C12A C21A 8.2(6)
Cu1 O11A C12A C13A -170.5(3)
O11A C12A C13A C14A 178.6(4)
C21A C12A C13A C14A -0.1(7)
C12A C13A C14A C15A 1.9(8)
C13A C14A C15A C16A -179.8(5)
C13A C14A C15A C20A 0.4(7)
C20A C15A C16A C17A 2.5(7)
C14A C15A C16A C17A -177.4(5)
C15A C16A C17A C18A 1.1(8)
C16A C17A C18A C19A -2.6(8)
C17A C18A C19A C20A 0.5(8)
C16A C15A C20A C19A -4.5(7)
C14A C15A C20A C19A 175.4(4)
C16A C15A C20A C21A 175.9(4)
C14A C15A C20A C21A -4.2(7)
C18A C19A C20A C15A 3.1(7)
C18A C19A C20A C21A -177.3(5)
O11A C12A C21A C22A -7.4(7)
C13A C12A C21A C22A 171.2(4)
O11A C12A C21A C20A 177.6(4)
C13A C12A C21A C20A -3.8(6)
C15A C20A C21A C12A 5.9(6)
C19A C20A C21A C12A -173.6(4)
C15A C20A C21A C22A -169.1(4)
C19A C20A C21A C22A 11.3(7)
C12A C21A C22A N23A 3.8(7)
C20A C21A C22A N23A 178.8(4)
C21A C22A N23A C242 -157.7(9)
C21A C22A N23A C241 173.6(5)
C21A C22A N23A Cu1 -1.3(7)
O11A Cu1 N23A C22A 1.1(4)
N1A Cu1 N23A C22A 111.6(8)
N26A Cu1 N23A C22A -172.2(4)
O11A Cu1 N23A C242 158.7(8)
N1A Cu1 N23A C242 -90.8(12)
N26A Cu1 N23A C242 -14.7(8)
O11A Cu1 N23A C241 -174.1(4)
N1A Cu1 N23A C241 -63.6(9)
N26A Cu1 N23A C241 12.6(4)
C22A N23A C241 C251 145.7(7)
C242 N23A C241 C251 55(3)
Cu1 N23A C241 C251 -38.8(8)
N23A C241 C251 C27A 175.3(6)
N23A C241 C251 N26A 51.4(9)
C22A N23A C242 C252 -160.5(11)
C241 N23A C242 C252 -56(2)
Cu1 N23A C242 C252 39.6(15)
N23A C242 C252 N26A -49.0(17)
N23A C242 C252 C27A -170.9(10)
N26A C251 C27A C252 73.4(17)
C241 C251 C27A C252 -45.8(16)
C242 C252 C27A C251 56.7(18)
N26A C252 C27A C251 -65.1(15)
C27A C251 N26A C252 -74.5(19)
C241 C251 N26A C252 49.0(18)
C27A C251 N26A Cu1 -165.1(5)
C241 C251 N26A Cu1 -41.6(7)
C242 C252 N26A C251 -62.2(19)
C27A C252 N26A C251 64.0(16)
C242 C252 N26A Cu1 36.1(14)
C27A C252 N26A Cu1 162.3(8)
O11A Cu1 N26A C251 -51.3(13)
N23A Cu1 N26A C251 17.4(4)
N1A Cu1 N26A C251 -173.1(4)
O11A Cu1 N26A C252 -80.2(14)
N23A Cu1 N26A C252 -11.5(8)
N1A Cu1 N26A C252 158.0(8)
O11B Cu2 N1B N2B -31.5(3)
N23B Cu2 N1B N2B 78.7(10)
N26C Cu2 N1B N2B 151.5(3)
N26B Cu2 N1B N2B 151.5(3)
Cu2 N1B N2B N3B 180(100)
N23B Cu2 O11B C12B 4.9(3)
N1B Cu2 O11B C12B 176.2(3)
N26C Cu2 O11B C12B -53(2)
N26B Cu2 O11B C12B -53(2)
Cu2 O11B C12B C21B -8.3(6)
Cu2 O11B C12B C13B 171.5(3)
O11B C12B C13B C14B 179.8(4)
C21B C12B C13B C14B -0.4(6)
C12B C13B C14B C15B -0.6(7)
C13B C14B C15B C16B 178.6(4)
C13B C14B C15B C20B 0.2(7)
C20B C15B C16B C17B 0.7(7)
C14B C15B C16B C17B -177.6(5)
C15B C16B C17B C18B -2.2(8)
C16B C17B C18B C19B 1.5(8)
C17B C18B C19B C20B 0.8(8)
C18B C19B C20B C15B -2.2(7)
C18B C19B C20B C21B 176.5(5)
C16B C15B C20B C19B 1.4(6)
C14B C15B C20B C19B 179.9(4)
C16B C15B C20B C21B -177.2(4)
C14B C15B C20B C21B 1.2(6)
O11B C12B C21B C22B 5.9(6)
C13B C12B C21B C22B -173.8(4)
O11B C12B C21B C20B -178.5(4)
C13B C12B C21B C20B 1.8(6)
C19B C20B C21B C12B 179.2(4)
C15B C20B C21B C12B -2.2(6)
C19B C20B C21B C22B -5.1(6)
C15B C20B C21B C22B 173.5(4)
C12B C21B C22B N23B -0.8(7)
C20B C21B C22B N23B -176.4(4)
C21B C22B N23B C243 -171.4(5)
C21B C22B N23B C244 161.8(8)
C21B C22B N23B Cu2 -1.4(7)
O11B Cu2 N23B C22B -0.3(4)
N1B Cu2 N23B C22B -110.2(9)
N26C Cu2 N23B C22B 176.4(4)
N26B Cu2 N23B C22B 176.4(4)
O11B Cu2 N23B C243 170.4(4)
N1B Cu2 N23B C243 60.4(11)
N26C Cu2 N23B C243 -13.0(4)
N26B Cu2 N23B C243 -13.0(4)
O11B Cu2 N23B C244 -164.4(8)
N1B Cu2 N23B C244 85.7(12)
N26C Cu2 N23B C244 12.3(8)
N26B Cu2 N23B C244 12.3(8)
C22B N23B C243 C253 -152.8(6)
C244 N23B C243 C253 -59(3)
Cu2 N23B C243 C253 35.8(8)
N23B C243 C253 N26B -46.7(10)
N23B C243 C253 C27B -169.1(6)
C243 C253 N26B Cu2 36.3(8)
C27B C253 N26B Cu2 156.9(5)
O11B Cu2 N26B C253 44(2)
N23B Cu2 N26B C253 -13.8(4)
N1B Cu2 N26B C253 175.0(4)
N26C Cu2 N26B C253 0(64)
C27C C254 C244 N23B 177.4(10)
N26C C254 C244 N23B 49.2(15)
C22B N23B C244 C254 156.6(10)
C243 N23B C244 C254 58(3)
Cu2 N23B C244 C254 -37.8(13)
C27C C254 N26C Cu2 -168.8(8)
C244 C254 N26C Cu2 -40.3(13)
O11B Cu2 N26C C254 73(2)
N23B Cu2 N26C C254 15.5(7)
N1B Cu2 N26C C254 -155.7(7)
N26B Cu2 N26C C254 0(64)
C7 N6 C5 O4 -1.0(10)
C8 N6 C5 O4 -178.4(6)
